data_7124249
loop_
_publ_author_name
'Guddorf, Benedikt J.'
'M\"uck-Lichtenfeld, Christian'
'Hepp, Alexander'
'Lips, Felicitas'

_publ_section_title
;
 Formation of an NHC-Stabilized Heterocyclic Housane and its Isomerization
 into a Cyclopentenyl Anion Analogue
;
_journal_name_full 'Chemical Communications'
_journal_paper_doi 10.1039/C9CC07109A
_journal_year 2019
_chemical_formula_sum 'C56 H81 N2 O P Si3'
_chemical_formula_weight 913.46
_space_group_crystal_system monoclinic
_space_group_IT_number 14
_space_group_name_Hall '-P 2yn'
_space_group_name_H-M_alt 'P 1 21/n 1'
_symmetry_space_group_name_Hall '-P 2yn'
_symmetry_space_group_name_H-M 'P 1 21/n 1'
_atom_sites_solution_hydrogens geom
_audit_creation_method SHELXL-2014/7
_audit_update_record
;
2019-09-10 deposited with the CCDC.    2019-09-27 downloaded from the CCDC.
;
_cell_angle_alpha 90
_cell_angle_beta 90.887(4)
_cell_angle_gamma 90
_cell_formula_units_Z 4
_cell_length_a 13.9104(9)
_cell_length_b 21.1124(7)
_cell_length_c 17.7837(7)
_cell_measurement_reflns_used 9972
_cell_measurement_temperature 100(2)
_cell_measurement_theta_max 27.11
_cell_measurement_theta_min 2.42
_cell_volume 5222.1(4)
_computing_cell_refinement 'Bruker SAINT'
_computing_data_collection 'Bruker APEX2'
_computing_data_reduction 'Bruker SAINT'
_computing_molecular_graphics 'Bruker SHELXTL'
_computing_publication_material 'Bruker SHELXTL'
_computing_structure_refinement 'SHELXL-2014/7 (Sheldrick, 2014)'
_computing_structure_solution 'SHELXS-97 (Sheldrick 2008)'
_diffrn_ambient_temperature 100(2)
_diffrn_measured_fraction_theta_full 1.000
_diffrn_measured_fraction_theta_max 0.997
_diffrn_measurement_device_type 'Bruker APEX-II CCD'
_diffrn_measurement_method '\f and \w scans'
_diffrn_radiation_type MoK\a
_diffrn_radiation_wavelength 0.71073
_diffrn_reflns_av_R_equivalents 0.0417
_diffrn_reflns_av_unetI/netI 0.0260
_diffrn_reflns_Laue_measured_fraction_full 1.000
_diffrn_reflns_Laue_measured_fraction_max 0.997
_diffrn_reflns_limit_h_max 17
_diffrn_reflns_limit_h_min -17
_diffrn_reflns_limit_k_max 27
_diffrn_reflns_limit_k_min -27
_diffrn_reflns_limit_l_max 22
_diffrn_reflns_limit_l_min -22
_diffrn_reflns_number 68237
_diffrn_reflns_point_group_measured_fraction_full 1.000
_diffrn_reflns_point_group_measured_fraction_max 0.997
_diffrn_reflns_theta_full 25.242
_diffrn_reflns_theta_max 27.145
_diffrn_reflns_theta_min 1.497
_exptl_absorpt_coefficient_mu 0.161
_exptl_absorpt_correction_T_max 0.7455
_exptl_absorpt_correction_T_min 0.6359
_exptl_absorpt_correction_type multi-scan
_exptl_absorpt_process_details SADABS
_exptl_crystal_colour yellow
_exptl_crystal_density_diffrn 1.162
_exptl_crystal_description plate
_exptl_crystal_F_000 1984
_exptl_crystal_size_max 0.622
_exptl_crystal_size_mid 0.528
_exptl_crystal_size_min 0.190
_refine_diff_density_max 1.401
_refine_diff_density_min -0.765
_refine_diff_density_rms 0.069
_refine_ls_extinction_method none
_refine_ls_goodness_of_fit_ref 1.040
_refine_ls_hydrogen_treatment constr
_refine_ls_matrix_type full
_refine_ls_number_parameters 581
_refine_ls_number_reflns 11547
_refine_ls_number_restraints 0
_refine_ls_restrained_S_all 1.040
_refine_ls_R_factor_all 0.0543
_refine_ls_R_factor_gt 0.0492
_refine_ls_shift/su_max 0.000
_refine_ls_shift/su_mean 0.000
_refine_ls_structure_factor_coef Fsqd
_refine_ls_weighting_details 'w=1/[\s^2^(Fo^2^)+(0.0637P)^2^+6.5429P] where P=(Fo^2^+2Fc^2^)/3'
_refine_ls_weighting_scheme calc
_refine_ls_wR_factor_gt 0.1311
_refine_ls_wR_factor_ref 0.1359
_reflns_Friedel_coverage 0.000
_reflns_number_gt 10371
_reflns_number_total 11547
_reflns_threshold_expression 'I > 2\s(I)'
_cod_data_source_file c9cc07109a2.cif
_cod_data_source_block shelx
_cod_database_code 7124249
_shelx_shelxl_version_number 2014/7
_shelx_space_group_comment
;
The symmetry employed for this shelxl refinement is uniquely defined
by the following loop, which should always be used as a source of
symmetry information in preference to the above space-group names.
They are only intended as comments.
;

loop_
_space_group_symop_operation_xyz
'x, y, z'
'-x+1/2, y+1/2, -z+1/2'
'-x, -y, -z'
'x-1/2, -y-1/2, z-1/2'

loop_
_atom_site_label
_atom_site_type_symbol
_atom_site_fract_x
_atom_site_fract_y
_atom_site_fract_z
_atom_site_U_iso_or_equiv
_atom_site_adp_type
_atom_site_occupancy
_atom_site_site_symmetry_order
_atom_site_calc_flag
_atom_site_refinement_flags_posn
_atom_site_refinement_flags_adp
P1 P 0.70700(3) 0.52274(2) 0.84164(2) 0.01378(10) Uani 1 1 d . .
Si1 Si 0.79562(3) 0.47164(2) 0.75412(3) 0.01376(11) Uani 1 1 d . .
Si2 Si 0.60029(3) 0.54394(2) 0.74636(3) 0.01290(11) Uani 1 1 d . .
Si3 Si 0.58204(3) 0.42846(2) 0.76597(3) 0.01187(11) Uani 1 1 d . .
O1 O 0.3759(2) 0.13592(14) 0.89239(15) 0.0821(8) Uani 1 1 d . .
N1 N 0.98274(11) 0.51527(8) 0.82912(9) 0.0197(3) Uani 1 1 d . .
N2 N 0.98700(11) 0.42051(8) 0.78285(9) 0.0185(3) Uani 1 1 d . .
C1 C 0.70190(12) 0.43302(8) 0.82271(9) 0.0128(3) Uani 1 1 d . .
C2 C 0.72392(12) 0.39262(8) 0.89503(9) 0.0146(3) Uani 1 1 d . .
C3 C 0.65076(15) 0.40428(10) 0.95720(10) 0.0236(4) Uani 1 1 d . .
H3A H 0.6496 0.4486 0.9694 0.035 Uiso 1 1 calc R U
H3B H 0.5881 0.3912 0.9400 0.035 Uiso 1 1 calc R U
H3C H 0.6688 0.3804 1.0011 0.035 Uiso 1 1 calc R U
C4 C 0.82230(14) 0.40829(9) 0.93059(10) 0.0202(4) Uani 1 1 d . .
H4A H 0.8249 0.4525 0.9428 0.030 Uiso 1 1 calc R U
H4B H 0.8315 0.3837 0.9755 0.030 Uiso 1 1 calc R U
H4C H 0.8720 0.3984 0.8956 0.030 Uiso 1 1 calc R U
C5 C 0.72413(14) 0.32197(9) 0.87687(11) 0.0202(4) Uani 1 1 d . .
H5A H 0.7696 0.3137 0.8380 0.030 Uiso 1 1 calc R U
H5B H 0.7418 0.2985 0.9212 0.030 Uiso 1 1 calc R U
H5C H 0.6611 0.3093 0.8600 0.030 Uiso 1 1 calc R U
C6 C 0.92623(13) 0.46884(9) 0.79951(10) 0.0168(3) Uani 1 1 d . .
C7 C 1.07894(13) 0.49604(11) 0.83067(11) 0.0245(4) Uani 1 1 d . .
C8 C 1.08125(13) 0.43693(11) 0.80193(11) 0.0246(4) Uani 1 1 d . .
C9 C 0.94405(14) 0.57616(9) 0.85770(13) 0.0259(4) Uani 1 1 d . .
H9 H 0.8742 0.5740 0.8498 0.031 Uiso 1 1 calc R U
C10 C 0.9774(2) 0.63270(13) 0.8134(2) 0.0542(8) Uani 1 1 d . .
H10A H 0.9504 0.6706 0.8342 0.081 Uiso 1 1 calc R U
H10B H 1.0463 0.6351 0.8160 0.081 Uiso 1 1 calc R U
H10C H 0.9568 0.6284 0.7619 0.081 Uiso 1 1 calc R U
C11 C 0.9598(2) 0.58300(13) 0.94202(15) 0.0424(6) Uani 1 1 d . .
H11A H 0.9340 0.6228 0.9584 0.064 Uiso 1 1 calc R U
H11B H 0.9280 0.5490 0.9674 0.064 Uiso 1 1 calc R U
H11C H 1.0275 0.5816 0.9535 0.064 Uiso 1 1 calc R U
C12 C 1.16200(15) 0.53497(13) 0.85876(14) 0.0344(5) Uani 1 1 d . .
H12A H 1.2204 0.5111 0.8542 0.052 Uiso 1 1 calc R U
H12B H 1.1525 0.5457 0.9106 0.052 Uiso 1 1 calc R U
H12C H 1.1663 0.5730 0.8295 0.052 Uiso 1 1 calc R U
C13 C 1.16635(15) 0.39504(14) 0.79065(14) 0.0385(6) Uani 1 1 d . .
H13A H 1.2242 0.4181 0.8022 0.058 Uiso 1 1 calc R U
H13B H 1.1675 0.3811 0.7393 0.058 Uiso 1 1 calc R U
H13C H 1.1621 0.3589 0.8232 0.058 Uiso 1 1 calc R U
C14 C 0.95284(13) 0.36051(9) 0.74922(10) 0.0201(4) Uani 1 1 d . .
H14 H 0.8824 0.3622 0.7493 0.024 Uiso 1 1 calc R U
C15 C 0.98200(15) 0.35551(11) 0.66722(11) 0.0288(5) Uani 1 1 d . .
H15A H 0.9590 0.3162 0.6466 0.043 Uiso 1 1 calc R U
H15B H 0.9545 0.3901 0.6393 0.043 Uiso 1 1 calc R U
H15C H 1.0508 0.3570 0.6641 0.043 Uiso 1 1 calc R U
C16 C 0.98178(16) 0.30257(10) 0.79547(12) 0.0296(5) Uani 1 1 d . .
H16A H 0.9579 0.2650 0.7712 0.044 Uiso 1 1 calc R U
H16B H 1.0506 0.3004 0.7996 0.044 Uiso 1 1 calc R U
H16C H 0.9551 0.3058 0.8448 0.044 Uiso 1 1 calc R U
C17 C 0.49668(12) 0.60373(8) 0.76046(10) 0.0164(3) Uani 1 1 d . .
C18 C 0.42957(14) 0.61107(9) 0.70010(11) 0.0209(4) Uani 1 1 d . .
C19 C 0.34925(14) 0.64992(10) 0.70728(12) 0.0253(4) Uani 1 1 d . .
H19 H 0.3060 0.6533 0.6671 0.030 Uiso 1 1 calc R U
C20 C 0.33194(14) 0.68375(10) 0.77275(12) 0.0257(4) Uani 1 1 d . .
C21 C 0.39951(14) 0.67897(9) 0.83049(11) 0.0214(4) Uani 1 1 d . .
H21 H 0.3904 0.7023 0.8742 0.026 Uiso 1 1 calc R U
C22 C 0.48091(13) 0.64042(9) 0.82564(10) 0.0177(4) Uani 1 1 d . .
C23 C 0.44212(15) 0.57855(11) 0.62531(11) 0.0266(4) Uani 1 1 d . .
H23A H 0.4599 0.5351 0.6335 0.040 Uiso 1 1 calc R U
H23B H 0.4916 0.5996 0.5978 0.040 Uiso 1 1 calc R U
H23C H 0.3828 0.5803 0.5971 0.040 Uiso 1 1 calc R U
C24 C 0.24333(16) 0.72423(12) 0.78055(15) 0.0375(5) Uani 1 1 d . .
H24A H 0.1887 0.7022 0.7599 0.056 Uiso 1 1 calc R U
H24B H 0.2520 0.7633 0.7539 0.056 Uiso 1 1 calc R U
H24C H 0.2330 0.7330 0.8328 0.056 Uiso 1 1 calc R U
C25 C 0.54653(14) 0.64216(9) 0.89405(10) 0.0204(4) Uani 1 1 d . .
H25A H 0.5982 0.6126 0.8876 0.031 Uiso 1 1 calc R U
H25B H 0.5108 0.6309 0.9378 0.031 Uiso 1 1 calc R U
H25C H 0.5722 0.6841 0.9002 0.031 Uiso 1 1 calc R U
C26 C 0.67421(12) 0.58050(8) 0.66658(10) 0.0150(3) Uani 1 1 d . .
C27 C 0.68660(13) 0.55574(9) 0.59364(10) 0.0177(4) Uani 1 1 d . .
C28 C 0.75029(14) 0.58457(9) 0.54409(11) 0.0209(4) Uani 1 1 d . .
H28 H 0.7570 0.5675 0.4963 0.025 Uiso 1 1 calc R U
C29 C 0.80353(14) 0.63733(9) 0.56337(12) 0.0235(4) Uani 1 1 d . .
C30 C 0.79176(14) 0.66186(9) 0.63489(12) 0.0218(4) Uani 1 1 d . .
H30 H 0.8277 0.6970 0.6495 0.026 Uiso 1 1 calc R U
C31 C 0.72801(13) 0.63557(8) 0.68554(10) 0.0170(3) Uani 1 1 d . .
C32 C 0.63620(16) 0.49758(10) 0.56480(11) 0.0257(4) Uani 1 1 d . .
H32A H 0.5936 0.4819 0.6025 0.039 Uiso 1 1 calc R U
H32B H 0.6829 0.4656 0.5534 0.039 Uiso 1 1 calc R U
H32C H 0.5999 0.5079 0.5201 0.039 Uiso 1 1 calc R U
C33 C 0.87082(19) 0.66833(12) 0.50850(15) 0.0384(6) Uani 1 1 d . .
H33A H 0.9227 0.6883 0.5357 0.058 Uiso 1 1 calc R U
H33B H 0.8363 0.6996 0.4796 0.058 Uiso 1 1 calc R U
H33C H 0.8962 0.6368 0.4753 0.058 Uiso 1 1 calc R U
C34 C 0.72039(14) 0.66837(9) 0.76073(11) 0.0211(4) Uani 1 1 d . .
H34A H 0.6547 0.6801 0.7690 0.032 Uiso 1 1 calc R U
H34B H 0.7599 0.7057 0.7611 0.032 Uiso 1 1 calc R U
H34C H 0.7417 0.6402 0.7999 0.032 Uiso 1 1 calc R U
C35 C 0.48269(12) 0.39284(8) 0.82935(10) 0.0145(3) Uani 1 1 d . .
C36 C 0.43044(13) 0.43011(9) 0.88047(10) 0.0174(3) Uani 1 1 d . .
C37 C 0.36147(13) 0.40391(9) 0.92705(10) 0.0191(4) Uani 1 1 d . .
H37 H 0.3279 0.4301 0.9594 0.023 Uiso 1 1 calc R U
C38 C 0.34177(13) 0.33947(10) 0.92617(11) 0.0209(4) Uani 1 1 d . .
C39 C 0.39309(13) 0.30233(9) 0.87704(11) 0.0197(4) Uani 1 1 d . .
H39 H 0.3816 0.2589 0.8763 0.024 Uiso 1 1 calc R U
C40 C 0.46161(12) 0.32704(9) 0.82835(10) 0.0161(3) Uani 1 1 d . .
C41 C 0.44745(17) 0.49977(10) 0.88754(13) 0.0293(5) Uani 1 1 d . .
H41A H 0.4961 0.5125 0.8530 0.044 Uiso 1 1 calc R U
H41B H 0.3889 0.5221 0.8762 0.044 Uiso 1 1 calc R U
H41C H 0.4683 0.5095 0.9380 0.044 Uiso 1 1 calc R U
C42 C 0.26664(16) 0.31113(12) 0.97634(13) 0.0314(5) Uani 1 1 d . .
H42A H 0.2574 0.3382 1.0190 0.047 Uiso 1 1 calc R U
H42B H 0.2876 0.2701 0.9933 0.047 Uiso 1 1 calc R U
H42C H 0.2071 0.3070 0.9487 0.047 Uiso 1 1 calc R U
C43 C 0.50635(14) 0.27828(9) 0.77718(11) 0.0197(4) Uani 1 1 d . .
H43A H 0.5719 0.2897 0.7679 0.030 Uiso 1 1 calc R U
H43B H 0.4710 0.2768 0.7304 0.030 Uiso 1 1 calc R U
H43C H 0.5045 0.2374 0.8008 0.030 Uiso 1 1 calc R U
C44 C 0.55701(12) 0.38258(8) 0.67430(10) 0.0140(3) Uani 1 1 d . .
C45 C 0.46214(13) 0.38756(9) 0.64472(10) 0.0171(3) Uani 1 1 d . .
C46 C 0.43521(14) 0.35455(9) 0.57975(11) 0.0210(4) Uani 1 1 d . .
H46 H 0.3726 0.3589 0.5613 0.025 Uiso 1 1 calc R U
C47 C 0.49812(15) 0.31569(9) 0.54180(11) 0.0231(4) Uani 1 1 d . .
C48 C 0.59116(14) 0.31108(9) 0.57021(11) 0.0208(4) Uani 1 1 d . .
H48 H 0.6349 0.2855 0.5455 0.025 Uiso 1 1 calc R U
C49 C 0.62145(13) 0.34349(8) 0.63456(10) 0.0160(3) Uani 1 1 d . .
C50 C 0.38308(13) 0.42479(10) 0.68163(11) 0.0220(4) Uani 1 1 d . .
H50A H 0.4107 0.4592 0.7099 0.033 Uiso 1 1 calc R U
H50B H 0.3482 0.3976 0.7148 0.033 Uiso 1 1 calc R U
H50C H 0.3401 0.4413 0.6437 0.033 Uiso 1 1 calc R U
C51 C 0.46656(18) 0.27915(11) 0.47275(13) 0.0343(5) Uani 1 1 d . .
H51A H 0.5175 0.2789 0.4370 0.051 Uiso 1 1 calc R U
H51B H 0.4107 0.2989 0.4507 0.051 Uiso 1 1 calc R U
H51C H 0.4514 0.2364 0.4866 0.051 Uiso 1 1 calc R U
C52 C 0.72410(13) 0.33425(9) 0.65959(10) 0.0193(4) Uani 1 1 d . .
H52A H 0.7265 0.3260 0.7127 0.029 Uiso 1 1 calc R U
H52B H 0.7603 0.3718 0.6489 0.029 Uiso 1 1 calc R U
H52C H 0.7511 0.2990 0.6332 0.029 Uiso 1 1 calc R U
C53 C 0.3585(2) 0.12137(16) 0.96770(17) 0.0535(7) Uani 1 1 d . .
H53A H 0.2902 0.1247 0.9770 0.064 Uiso 1 1 calc R U
H53B H 0.3916 0.1517 0.9999 0.064 Uiso 1 1 calc R U
C54 C 0.3922(2) 0.05562(15) 0.98678(17) 0.0510(7) Uani 1 1 d . .
H54A H 0.4589 0.0555 1.0034 0.061 Uiso 1 1 calc R U
H54B H 0.3530 0.0366 1.0254 0.061 Uiso 1 1 calc R U
C55 C 0.3795(4) 0.0222(2) 0.9131(3) 0.0997(17) Uani 1 1 d . .
H55A H 0.3151 0.0054 0.9065 0.120 Uiso 1 1 calc R U
H55B H 0.4262 -0.0114 0.9069 0.120 Uiso 1 1 calc R U
C56 C 0.3989(4) 0.0799(2) 0.8593(2) 0.0912(14) Uani 1 1 d . .
H56A H 0.4662 0.0803 0.8459 0.109 Uiso 1 1 calc R U
H56B H 0.3611 0.0749 0.8134 0.109 Uiso 1 1 calc R U

loop_
_atom_site_aniso_label
_atom_site_aniso_U_11
_atom_site_aniso_U_22
_atom_site_aniso_U_33
_atom_site_aniso_U_23
_atom_site_aniso_U_13
_atom_site_aniso_U_12
P1 0.0133(2) 0.0145(2) 0.0134(2) -0.00162(15) -0.00384(16) -0.00047(16)
Si1 0.0097(2) 0.0180(2) 0.0135(2) 0.00177(17) -0.00214(17) 0.00051(17)
Si2 0.0117(2) 0.0150(2) 0.0119(2) -0.00068(17) -0.00250(16) 0.00012(17)
Si3 0.0096(2) 0.0143(2) 0.0117(2) -0.00186(16) -0.00078(16) -0.00076(16)
O1 0.110(2) 0.0765(18) 0.0594(16) 0.0157(14) -0.0147(15) -0.0182(16)
N1 0.0114(7) 0.0257(8) 0.0217(8) 0.0048(6) -0.0044(6) -0.0024(6)
N2 0.0108(7) 0.0287(8) 0.0158(7) 0.0037(6) -0.0015(5) 0.0025(6)
C1 0.0120(7) 0.0143(8) 0.0120(7) -0.0008(6) -0.0010(6) -0.0001(6)
C2 0.0147(8) 0.0170(8) 0.0121(8) 0.0009(6) -0.0012(6) -0.0001(6)
C3 0.0245(10) 0.0326(11) 0.0138(8) 0.0038(7) 0.0031(7) 0.0057(8)
C4 0.0203(9) 0.0247(9) 0.0153(8) 0.0041(7) -0.0065(7) -0.0027(7)
C5 0.0230(9) 0.0181(9) 0.0194(9) 0.0012(7) -0.0054(7) 0.0005(7)
C6 0.0121(8) 0.0225(9) 0.0156(8) 0.0058(7) -0.0018(6) -0.0005(7)
C7 0.0116(8) 0.0402(11) 0.0217(9) 0.0051(8) -0.0031(7) -0.0017(8)
C8 0.0096(8) 0.0446(12) 0.0197(9) 0.0039(8) -0.0028(7) 0.0023(8)
C9 0.0163(9) 0.0215(9) 0.0396(12) 0.0017(8) -0.0084(8) -0.0031(7)
C10 0.0502(17) 0.0327(13) 0.080(2) 0.0193(14) 0.0035(15) -0.0070(12)
C11 0.0413(14) 0.0403(13) 0.0453(15) -0.0150(11) -0.0119(11) 0.0085(11)
C12 0.0146(9) 0.0528(14) 0.0357(12) -0.0009(10) -0.0066(8) -0.0061(9)
C13 0.0129(9) 0.0664(17) 0.0360(12) -0.0090(11) -0.0038(8) 0.0109(10)
C14 0.0151(8) 0.0269(10) 0.0184(9) 0.0011(7) -0.0006(7) 0.0052(7)
C15 0.0240(10) 0.0436(13) 0.0189(10) -0.0025(8) 0.0007(8) 0.0063(9)
C16 0.0314(11) 0.0296(11) 0.0279(11) 0.0040(8) -0.0004(9) 0.0118(9)
C17 0.0133(8) 0.0184(8) 0.0176(8) 0.0020(7) -0.0018(6) 0.0009(6)
C18 0.0172(9) 0.0255(9) 0.0199(9) 0.0036(7) -0.0036(7) -0.0003(7)
C19 0.0158(9) 0.0336(11) 0.0264(10) 0.0076(8) -0.0071(7) 0.0027(8)
C20 0.0173(9) 0.0267(10) 0.0330(11) 0.0081(8) 0.0014(8) 0.0054(8)
C21 0.0196(9) 0.0200(9) 0.0248(9) 0.0007(7) 0.0039(7) 0.0034(7)
C22 0.0166(8) 0.0170(8) 0.0194(9) 0.0021(7) -0.0005(7) 0.0009(7)
C23 0.0212(9) 0.0399(12) 0.0182(9) 0.0002(8) -0.0092(7) 0.0011(8)
C24 0.0224(11) 0.0408(13) 0.0492(14) 0.0064(11) 0.0001(10) 0.0145(10)
C25 0.0217(9) 0.0211(9) 0.0181(9) -0.0047(7) -0.0026(7) 0.0044(7)
C26 0.0142(8) 0.0163(8) 0.0144(8) 0.0019(6) -0.0018(6) 0.0022(6)
C27 0.0178(8) 0.0194(9) 0.0158(8) 0.0019(7) -0.0020(7) 0.0028(7)
C28 0.0223(9) 0.0234(9) 0.0169(9) 0.0026(7) 0.0029(7) 0.0055(7)
C29 0.0197(9) 0.0234(9) 0.0274(10) 0.0063(8) 0.0062(8) 0.0036(7)
C30 0.0186(9) 0.0168(9) 0.0299(10) 0.0033(7) -0.0006(7) -0.0008(7)
C31 0.0164(8) 0.0156(8) 0.0190(9) 0.0024(7) -0.0025(7) 0.0028(6)
C32 0.0338(11) 0.0273(10) 0.0160(9) -0.0036(7) 0.0023(8) -0.0061(9)
C33 0.0391(13) 0.0358(12) 0.0411(13) 0.0057(10) 0.0189(11) -0.0038(10)
C34 0.0234(9) 0.0164(8) 0.0233(9) -0.0005(7) -0.0025(7) -0.0021(7)
C35 0.0105(7) 0.0190(8) 0.0141(8) -0.0006(6) -0.0013(6) -0.0014(6)
C36 0.0144(8) 0.0210(9) 0.0168(8) 0.0000(7) 0.0002(6) 0.0008(7)
C37 0.0131(8) 0.0277(10) 0.0164(8) 0.0008(7) 0.0007(6) 0.0023(7)
C38 0.0140(8) 0.0304(10) 0.0183(9) 0.0045(7) -0.0008(7) -0.0031(7)
C39 0.0172(9) 0.0203(9) 0.0216(9) 0.0034(7) -0.0043(7) -0.0051(7)
C40 0.0122(8) 0.0196(9) 0.0164(8) 0.0000(7) -0.0045(6) -0.0013(6)
C41 0.0336(11) 0.0226(10) 0.0324(11) -0.0062(8) 0.0196(9) -0.0007(8)
C42 0.0238(10) 0.0395(12) 0.0312(11) 0.0064(9) 0.0076(9) -0.0079(9)
C43 0.0200(9) 0.0168(8) 0.0223(9) -0.0015(7) -0.0010(7) -0.0017(7)
C44 0.0128(8) 0.0154(8) 0.0137(8) -0.0017(6) -0.0016(6) -0.0016(6)
C45 0.0145(8) 0.0189(8) 0.0178(8) -0.0004(7) -0.0024(6) -0.0023(7)
C46 0.0178(9) 0.0239(9) 0.0210(9) -0.0016(7) -0.0086(7) -0.0030(7)
C47 0.0287(10) 0.0227(9) 0.0179(9) -0.0049(7) -0.0062(7) -0.0029(8)
C48 0.0234(9) 0.0206(9) 0.0185(9) -0.0053(7) 0.0005(7) 0.0015(7)
C49 0.0158(8) 0.0171(8) 0.0152(8) -0.0001(6) -0.0003(6) -0.0009(7)
C50 0.0129(8) 0.0299(10) 0.0229(9) -0.0032(8) -0.0047(7) 0.0017(7)
C51 0.0395(13) 0.0356(12) 0.0274(11) -0.0142(9) -0.0121(9) -0.0012(10)
C52 0.0168(9) 0.0220(9) 0.0190(9) -0.0044(7) 0.0000(7) 0.0031(7)
C53 0.0450(16) 0.071(2) 0.0444(16) 0.0121(14) -0.0132(12) -0.0104(14)
C54 0.0581(18) 0.0537(17) 0.0411(15) -0.0036(13) -0.0045(13) -0.0167(14)
C55 0.111(4) 0.095(3) 0.093(3) -0.062(3) 0.017(3) -0.054(3)
C56 0.106(4) 0.113(4) 0.054(2) 0.012(2) 0.014(2) 0.021(3)

loop_
_atom_type_symbol
_atom_type_description
_atom_type_scat_dispersion_real
_atom_type_scat_dispersion_imag
_atom_type_scat_source
C C 0.0033 0.0016 'International Tables Vol C Tables 4.2.6.8 and 6.1.1.4'
H H 0.0000 0.0000 'International Tables Vol C Tables 4.2.6.8 and 6.1.1.4'
N N 0.0061 0.0033 'International Tables Vol C Tables 4.2.6.8 and 6.1.1.4'
O O 0.0106 0.0060 'International Tables Vol C Tables 4.2.6.8 and 6.1.1.4'
Si Si 0.0817 0.0704 'International Tables Vol C Tables 4.2.6.8 and 6.1.1.4'
P P 0.1023 0.0942 'International Tables Vol C Tables 4.2.6.8 and 6.1.1.4'

loop_
_geom_angle_atom_site_label_1
_geom_angle_atom_site_label_2
_geom_angle_atom_site_label_3
_geom_angle
C1 P1 Si1 55.39(5)
C1 P1 Si2 92.37(5)
Si1 P1 Si2 86.44(2)
C1 Si1 C6 110.28(7)
C1 Si1 P1 53.34(5)
C6 Si1 P1 103.84(6)
C26 Si2 C17 103.95(8)
C26 Si2 P1 106.10(6)
C17 Si2 P1 120.62(6)
C26 Si2 Si3 123.73(6)
C17 Si2 Si3 123.08(6)
P1 Si2 Si3 76.65(2)
C44 Si3 C1 127.55(8)
C44 Si3 C35 100.09(7)
C1 Si3 C35 109.29(7)
C44 Si3 Si2 113.21(6)
C1 Si3 Si2 86.28(5)
C35 Si3 Si2 122.46(6)
C56 O1 C53 105.6(3)
C6 N1 C7 110.26(17)
C6 N1 C9 123.13(15)
C7 N1 C9 126.57(16)
C6 N2 C8 110.23(17)
C6 N2 C14 122.31(15)
C8 N2 C14 127.45(16)
C2 C1 P1 112.66(11)
C2 C1 Si3 123.72(12)
P1 C1 Si3 99.73(8)
C2 C1 Si1 127.45(12)
P1 C1 Si1 71.28(6)
Si3 C1 Si1 105.65(8)
C5 C2 C3 108.23(15)
C5 C2 C4 107.05(15)
C3 C2 C4 105.41(15)
C5 C2 C1 111.02(14)
C3 C2 C1 112.34(14)
C4 C2 C1 112.46(14)
C2 C3 H3A 109.5
C2 C3 H3B 109.5
H3A C3 H3B 109.5
C2 C3 H3C 109.5
H3A C3 H3C 109.5
H3B C3 H3C 109.5
C2 C4 H4A 109.5
C2 C4 H4B 109.5
H4A C4 H4B 109.5
C2 C4 H4C 109.5
H4A C4 H4C 109.5
H4B C4 H4C 109.5
C2 C5 H5A 109.5
C2 C5 H5B 109.5
H5A C5 H5B 109.5
C2 C5 H5C 109.5
H5A C5 H5C 109.5
H5B C5 H5C 109.5
N1 C6 N2 105.55(15)
N1 C6 Si1 131.26(14)
N2 C6 Si1 120.23(13)
C8 C7 N1 106.82(17)
C8 C7 C12 127.69(19)
N1 C7 C12 125.5(2)
C7 C8 N2 107.14(17)
C7 C8 C13 128.47(19)
N2 C8 C13 124.4(2)
N1 C9 C10 113.0(2)
N1 C9 C11 111.84(17)
C10 C9 C11 113.5(2)
N1 C9 H9 105.9
C10 C9 H9 105.9
C11 C9 H9 105.9
C9 C10 H10A 109.5
C9 C10 H10B 109.5
H10A C10 H10B 109.5
C9 C10 H10C 109.5
H10A C10 H10C 109.5
H10B C10 H10C 109.5
C9 C11 H11A 109.5
C9 C11 H11B 109.5
H11A C11 H11B 109.5
C9 C11 H11C 109.5
H11A C11 H11C 109.5
H11B C11 H11C 109.5
C7 C12 H12A 109.5
C7 C12 H12B 109.5
H12A C12 H12B 109.5
C7 C12 H12C 109.5
H12A C12 H12C 109.5
H12B C12 H12C 109.5
C8 C13 H13A 109.5
C8 C13 H13B 109.5
H13A C13 H13B 109.5
C8 C13 H13C 109.5
H13A C13 H13C 109.5
H13B C13 H13C 109.5
N2 C14 C15 111.01(17)
N2 C14 C16 112.90(16)
C15 C14 C16 112.88(17)
N2 C14 H14 106.5
C15 C14 H14 106.5
C16 C14 H14 106.5
C14 C15 H15A 109.5
C14 C15 H15B 109.5
H15A C15 H15B 109.5
C14 C15 H15C 109.5
H15A C15 H15C 109.5
H15B C15 H15C 109.5
C14 C16 H16A 109.5
C14 C16 H16B 109.5
H16A C16 H16B 109.5
C14 C16 H16C 109.5
H16A C16 H16C 109.5
H16B C16 H16C 109.5
C22 C17 C18 116.82(16)
C22 C17 Si2 126.08(13)
C18 C17 Si2 117.10(14)
C19 C18 C17 120.91(18)
C19 C18 C23 116.90(17)
C17 C18 C23 122.19(17)
C20 C19 C18 121.92(18)
C20 C19 H19 119.0
C18 C19 H19 119.0
C21 C20 C19 117.33(18)
C21 C20 C24 121.3(2)
C19 C20 C24 121.4(2)
C20 C21 C22 122.52(19)
C20 C21 H21 118.7
C22 C21 H21 118.7
C21 C22 C17 120.36(17)
C21 C22 C25 114.59(17)
C17 C22 C25 125.04(16)
C18 C23 H23A 109.5
C18 C23 H23B 109.5
H23A C23 H23B 109.5
C18 C23 H23C 109.5
H23A C23 H23C 109.5
H23B C23 H23C 109.5
C20 C24 H24A 109.5
C20 C24 H24B 109.5
H24A C24 H24B 109.5
C20 C24 H24C 109.5
H24A C24 H24C 109.5
H24B C24 H24C 109.5
C22 C25 H25A 109.5
C22 C25 H25B 109.5
H25A C25 H25B 109.5
C22 C25 H25C 109.5
H25A C25 H25C 109.5
H25B C25 H25C 109.5
C27 C26 C31 116.73(16)
C27 C26 Si2 127.05(14)
C31 C26 Si2 116.01(13)
C28 C27 C26 120.36(17)
C28 C27 C32 115.97(17)
C26 C27 C32 123.65(17)
C29 C28 C27 122.56(18)
C29 C28 H28 118.7
C27 C28 H28 118.7
C28 C29 C30 117.38(18)
C28 C29 C33 121.7(2)
C30 C29 C33 120.9(2)
C29 C30 C31 122.11(18)
C29 C30 H30 118.9
C31 C30 H30 118.9
C30 C31 C26 120.82(17)
C30 C31 C34 116.41(17)
C26 C31 C34 122.77(16)
C27 C32 H32A 109.5
C27 C32 H32B 109.5
H32A C32 H32B 109.5
C27 C32 H32C 109.5
H32A C32 H32C 109.5
H32B C32 H32C 109.5
C29 C33 H33A 109.5
C29 C33 H33B 109.5
H33A C33 H33B 109.5
C29 C33 H33C 109.5
H33A C33 H33C 109.5
H33B C33 H33C 109.5
C31 C34 H34A 109.5
C31 C34 H34B 109.5
H34A C34 H34B 109.5
C31 C34 H34C 109.5
H34A C34 H34C 109.5
H34B C34 H34C 109.5
C36 C35 C40 116.42(16)
C36 C35 Si3 122.29(13)
C40 C35 Si3 121.25(13)
C37 C36 C35 121.88(17)
C37 C36 C41 116.78(17)
C35 C36 C41 121.34(16)
C38 C37 C36 121.38(18)
C38 C37 H37 119.3
C36 C37 H37 119.3
C39 C38 C37 117.38(17)
C39 C38 C42 121.24(19)
C37 C38 C42 121.38(19)
C38 C39 C40 122.94(18)
C38 C39 H39 118.5
C40 C39 H39 118.5
C39 C40 C35 119.99(17)
C39 C40 C43 114.13(16)
C35 C40 C43 125.87(16)
C36 C41 H41A 109.5
C36 C41 H41B 109.5
H41A C41 H41B 109.5
C36 C41 H41C 109.5
H41A C41 H41C 109.5
H41B C41 H41C 109.5
C38 C42 H42A 109.5
C38 C42 H42B 109.5
H42A C42 H42B 109.5
C38 C42 H42C 109.5
H42A C42 H42C 109.5
H42B C42 H42C 109.5
C40 C43 H43A 109.5
C40 C43 H43B 109.5
H43A C43 H43B 109.5
C40 C43 H43C 109.5
H43A C43 H43C 109.5
H43B C43 H43C 109.5
C49 C44 C45 116.82(15)
C49 C44 Si3 127.52(13)
C45 C44 Si3 115.64(13)
C46 C45 C44 120.46(17)
C46 C45 C50 115.58(16)
C44 C45 C50 123.88(16)
C47 C46 C45 122.44(17)
C47 C46 H46 118.8
C45 C46 H46 118.8
C46 C47 C48 117.28(17)
C46 C47 C51 121.46(19)
C48 C47 C51 121.26(19)
C47 C48 C49 122.28(18)
C47 C48 H48 118.9
C49 C48 H48 118.9
C48 C49 C44 120.71(17)
C48 C49 C52 116.99(16)
C44 C49 C52 122.30(15)
C45 C50 H50A 109.5
C45 C50 H50B 109.5
H50A C50 H50B 109.5
C45 C50 H50C 109.5
H50A C50 H50C 109.5
H50B C50 H50C 109.5
C47 C51 H51A 109.5
C47 C51 H51B 109.5
H51A C51 H51B 109.5
C47 C51 H51C 109.5
H51A C51 H51C 109.5
H51B C51 H51C 109.5
C49 C52 H52A 109.5
C49 C52 H52B 109.5
H52A C52 H52B 109.5
C49 C52 H52C 109.5
H52A C52 H52C 109.5
H52B C52 H52C 109.5
O1 C53 C54 111.2(3)
O1 C53 H53A 109.4
C54 C53 H53A 109.4
O1 C53 H53B 109.4
C54 C53 H53B 109.4
H53A C53 H53B 108.0
C55 C54 C53 101.9(3)
C55 C54 H54A 111.4
C53 C54 H54A 111.4
C55 C54 H54B 111.4
C53 C54 H54B 111.4
H54A C54 H54B 109.3
C54 C55 C56 98.6(3)
C54 C55 H55A 112.1
C56 C55 H55A 112.1
C54 C55 H55B 112.1
C56 C55 H55B 112.1
H55A C55 H55B 109.7
O1 C56 C55 111.4(3)
O1 C56 H56A 109.3
C55 C56 H56A 109.3
O1 C56 H56B 109.3
C55 C56 H56B 109.3
H56A C56 H56B 108.0

loop_
_geom_bond_atom_site_label_1
_geom_bond_atom_site_label_2
_geom_bond_distance
P1 C1 1.9250(17)
P1 Si1 2.2729(7)
P1 Si2 2.2797(6)
Si1 C1 1.9751(18)
Si1 C6 1.9776(18)
Si2 C26 1.9265(18)
Si2 C17 1.9351(18)
Si2 Si3 2.4764(7)
Si3 C44 1.9234(17)
Si3 C1 1.9378(17)
Si3 C35 1.9479(18)
O1 C56 1.361(5)
O1 C53 1.399(4)
N1 C6 1.358(2)
N1 C7 1.398(2)
N1 C9 1.486(3)
N2 C6 1.361(2)
N2 C8 1.393(2)
N2 C14 1.476(3)
C1 C2 1.569(2)
C2 C5 1.526(2)
C2 C3 1.534(2)
C2 C4 1.535(2)
C3 H3A 0.9600
C3 H3B 0.9600
C3 H3C 0.9600
C4 H4A 0.9600
C4 H4B 0.9600
C4 H4C 0.9600
C5 H5A 0.9600
C5 H5B 0.9600
C5 H5C 0.9600
C7 C8 1.349(3)
C7 C12 1.497(3)
C8 C13 1.494(3)
C9 C10 1.507(3)
C9 C11 1.519(3)
C9 H9 0.9800
C10 H10A 0.9600
C10 H10B 0.9600
C10 H10C 0.9600
C11 H11A 0.9600
C11 H11B 0.9600
C11 H11C 0.9600
C12 H12A 0.9600
C12 H12B 0.9600
C12 H12C 0.9600
C13 H13A 0.9600
C13 H13B 0.9600
C13 H13C 0.9600
C14 C15 1.523(3)
C14 C16 1.525(3)
C14 H14 0.9800
C15 H15A 0.9600
C15 H15B 0.9600
C15 H15C 0.9600
C16 H16A 0.9600
C16 H16B 0.9600
C16 H16C 0.9600
C17 C22 1.414(3)
C17 C18 1.420(2)
C18 C19 1.393(3)
C18 C23 1.509(3)
C19 C20 1.390(3)
C19 H19 0.9300
C20 C21 1.385(3)
C20 C24 1.508(3)
C21 C22 1.398(3)
C21 H21 0.9300
C22 C25 1.510(3)
C23 H23A 0.9600
C23 H23B 0.9600
C23 H23C 0.9600
C24 H24A 0.9600
C24 H24B 0.9600
C24 H24C 0.9600
C25 H25A 0.9600
C25 H25B 0.9600
C25 H25C 0.9600
C26 C27 1.412(2)
C26 C31 1.420(2)
C27 C28 1.399(3)
C27 C32 1.500(3)
C28 C29 1.378(3)
C28 H28 0.9300
C29 C30 1.385(3)
C29 C33 1.512(3)
C30 C31 1.389(3)
C30 H30 0.9300
C31 C34 1.511(3)
C32 H32A 0.9600
C32 H32B 0.9600
C32 H32C 0.9600
C33 H33A 0.9600
C33 H33B 0.9600
C33 H33C 0.9600
C34 H34A 0.9600
C34 H34B 0.9600
C34 H34C 0.9600
C35 C36 1.412(2)
C35 C40 1.420(2)
C36 C37 1.392(3)
C36 C41 1.495(3)
C37 C38 1.388(3)
C37 H37 0.9300
C38 C39 1.381(3)
C38 C42 1.509(3)
C39 C40 1.398(3)
C39 H39 0.9300
C40 C43 1.514(3)
C41 H41A 0.9600
C41 H41B 0.9600
C41 H41C 0.9600
C42 H42A 0.9600
C42 H42B 0.9600
C42 H42C 0.9600
C43 H43A 0.9600
C43 H43B 0.9600
C43 H43C 0.9600
C44 C49 1.416(2)
C44 C45 1.417(2)
C45 C46 1.396(3)
C45 C50 1.510(3)
C46 C47 1.383(3)
C46 H46 0.9300
C47 C48 1.385(3)
C47 C51 1.510(3)
C48 C49 1.393(2)
C48 H48 0.9300
C49 C52 1.502(2)
C50 H50A 0.9600
C50 H50B 0.9600
C50 H50C 0.9600
C51 H51A 0.9600
C51 H51B 0.9600
C51 H51C 0.9600
C52 H52A 0.9600
C52 H52B 0.9600
C52 H52C 0.9600
C53 C54 1.502(5)
C53 H53A 0.9700
C53 H53B 0.9700
C54 C55 1.495(4)
C54 H54A 0.9700
C54 H54B 0.9700
C55 C56 1.575(7)
C55 H55A 0.9700
C55 H55B 0.9700
C56 H56A 0.9700
C56 H56B 0.9700

loop_
_geom_torsion_atom_site_label_1
_geom_torsion_atom_site_label_2
_geom_torsion_atom_site_label_3
_geom_torsion_atom_site_label_4
_geom_torsion
P1 C1 C2 C5 -177.16(12)
Si3 C1 C2 C5 62.92(18)
Si1 C1 C2 C5 -93.96(17)
P1 C1 C2 C3 61.49(17)
Si3 C1 C2 C3 -58.43(19)
Si1 C1 C2 C3 144.69(14)
P1 C1 C2 C4 -57.24(17)
Si3 C1 C2 C4 -177.16(12)
Si1 C1 C2 C4 26.0(2)
C7 N1 C6 N2 0.2(2)
C9 N1 C6 N2 -177.67(16)
C7 N1 C6 Si1 -159.68(15)
C9 N1 C6 Si1 22.4(3)
C8 N2 C6 N1 -0.1(2)
C14 N2 C6 N1 179.98(15)
C8 N2 C6 Si1 162.50(13)
C14 N2 C6 Si1 -17.4(2)
C6 N1 C7 C8 -0.3(2)
C9 N1 C7 C8 177.56(18)
C6 N1 C7 C12 179.35(19)
C9 N1 C7 C12 -2.8(3)
N1 C7 C8 N2 0.2(2)
C12 C7 C8 N2 -179.4(2)
N1 C7 C8 C13 179.6(2)
C12 C7 C8 C13 0.0(4)
C6 N2 C8 C7 0.0(2)
C14 N2 C8 C7 179.84(17)
C6 N2 C8 C13 -179.5(2)
C14 N2 C8 C13 0.4(3)
C6 N1 C9 C10 -115.9(2)
C7 N1 C9 C10 66.5(3)
C6 N1 C9 C11 114.5(2)
C7 N1 C9 C11 -63.1(3)
C6 N2 C14 C15 108.04(19)
C8 N2 C14 C15 -71.8(2)
C6 N2 C14 C16 -124.05(19)
C8 N2 C14 C16 56.1(2)
C22 C17 C18 C19 -3.7(3)
Si2 C17 C18 C19 175.72(15)
C22 C17 C18 C23 175.28(18)
Si2 C17 C18 C23 -5.3(2)
C17 C18 C19 C20 1.0(3)
C23 C18 C19 C20 -177.99(19)
C18 C19 C20 C21 1.9(3)
C18 C19 C20 C24 -178.3(2)
C19 C20 C21 C22 -2.1(3)
C24 C20 C21 C22 178.1(2)
C20 C21 C22 C17 -0.7(3)
C20 C21 C22 C25 179.36(18)
C18 C17 C22 C21 3.5(3)
Si2 C17 C22 C21 -175.83(14)
C18 C17 C22 C25 -176.56(17)
Si2 C17 C22 C25 4.1(3)
C31 C26 C27 C28 0.9(3)
Si2 C26 C27 C28 -173.64(14)
C31 C26 C27 C32 179.32(17)
Si2 C26 C27 C32 4.8(3)
C26 C27 C28 C29 0.3(3)
C32 C27 C28 C29 -178.30(18)
C27 C28 C29 C30 -0.2(3)
C27 C28 C29 C33 -179.04(19)
C28 C29 C30 C31 -1.0(3)
C33 C29 C30 C31 177.81(19)
C29 C30 C31 C26 2.2(3)
C29 C30 C31 C34 -178.24(17)
C27 C26 C31 C30 -2.1(3)
Si2 C26 C31 C30 173.05(14)
C27 C26 C31 C34 178.42(16)
Si2 C26 C31 C34 -6.5(2)
C40 C35 C36 C37 -0.4(3)
Si3 C35 C36 C37 -178.15(14)
C40 C35 C36 C41 178.99(18)
Si3 C35 C36 C41 1.3(3)
C35 C36 C37 C38 0.9(3)
C41 C36 C37 C38 -178.50(18)
C36 C37 C38 C39 -0.2(3)
C36 C37 C38 C42 -179.66(18)
C37 C38 C39 C40 -1.0(3)
C42 C38 C39 C40 178.41(18)
C38 C39 C40 C35 1.6(3)
C38 C39 C40 C43 -177.65(17)
C36 C35 C40 C39 -0.8(2)
Si3 C35 C40 C39 176.98(13)
C36 C35 C40 C43 178.33(16)
Si3 C35 C40 C43 -3.9(2)
C49 C44 C45 C46 0.5(3)
Si3 C44 C45 C46 -177.92(14)
C49 C44 C45 C50 177.22(17)
Si3 C44 C45 C50 -1.2(2)
C44 C45 C46 C47 0.4(3)
C50 C45 C46 C47 -176.54(18)
C45 C46 C47 C48 -0.9(3)
C45 C46 C47 C51 178.4(2)
C46 C47 C48 C49 0.4(3)
C51 C47 C48 C49 -178.9(2)
C47 C48 C49 C44 0.5(3)
C47 C48 C49 C52 179.82(18)
C45 C44 C49 C48 -1.0(3)
Si3 C44 C49 C48 177.25(14)
C45 C44 C49 C52 179.76(17)
Si3 C44 C49 C52 -2.0(3)
C56 O1 C53 C54 12.6(4)
O1 C53 C54 C55 -30.1(4)
C53 C54 C55 C56 31.3(4)
C53 O1 C56 C55 9.7(5)
C54 C55 C56 O1 -27.3(5)
